data_2011006
loop_
_publ_author_name
' Zhao, Yuekun'
'Helliwell, Madeleine'
' Joule, John A.'

_publ_section_title
;
 The conversion of a pyrrole trimer derivative into a
 4,5,6,7-tetrahydro-4-(pyrrol-2-yl)indol-7-yltosylaminoindole
;
_journal_issue 6
_journal_name_full 'Acta Crystallographica Section C'
_journal_page_first 714
_journal_page_last 715
_journal_paper_doi 10.1107/S0108270100003541
_journal_volume 56
_journal_year 2000
_chemical_formula_sum 'C21 H21 N3 O4 S'
_chemical_formula_weight 411.47
_space_group_IT_number 33
_symmetry_cell_setting orthorhombic
_symmetry_space_group_name_Hall 'P 2c -2n'
_symmetry_space_group_name_H-M 'P n a 21'
_cell_angle_alpha 90.00
_cell_angle_beta 90.00
_cell_angle_gamma 90.00
_cell_formula_units_Z 4
_cell_length_a 11.788(2)
_cell_length_b 6.6204(16)
_cell_length_c 25.057(3)
_cell_measurement_reflns_used 17
_cell_measurement_temperature 293.2
_cell_measurement_theta_max 39.8
_cell_measurement_theta_min 38.5
_cell_volume 1955.5(6)
_computing_cell_refinement 'MSC/AFC Diffractometer Control Software'
_computing_data_collection
;MSC/AFC Diffractometer Control Software (Molecular Structure Corporation,
 1993)
;
_computing_data_reduction 'TEXSAN (Molecular Structure Corporation, 1995)'
_computing_publication_material TEXSAN
_computing_structure_refinement 'SHELXL97 (Sheldrick, 1997)'
_computing_structure_solution 'SIR92 (Altomare et al. 1993)'
_diffrn_ambient_temperature 293(2)
_diffrn_measured_fraction_theta_full .968
_diffrn_measured_fraction_theta_max .968
_diffrn_measurement_device 'Rigaku AFC5R'
_diffrn_measurement_method \w-2\q
_diffrn_radiation_monochromator graphite
_diffrn_radiation_source 'Rigaku rotating anode'
_diffrn_radiation_type 'Cu K\a'
_diffrn_radiation_wavelength 1.5418
_diffrn_reflns_av_R_equivalents .0000
_diffrn_reflns_av_sigmaI/netI .0196
_diffrn_reflns_limit_h_max 14
_diffrn_reflns_limit_h_min 0
_diffrn_reflns_limit_k_max 8
_diffrn_reflns_limit_k_min 0
_diffrn_reflns_limit_l_max 0
_diffrn_reflns_limit_l_min -31
_diffrn_reflns_number 2102
_diffrn_reflns_reduction_process 'Lp corrections applied'
_diffrn_reflns_theta_full 79.07
_diffrn_reflns_theta_max 79.07
_diffrn_reflns_theta_min 3.53
_diffrn_standards_decay_% 1.18
_diffrn_standards_interval_count 150
_diffrn_standards_number 3
_exptl_absorpt_coefficient_mu 1.761
_exptl_absorpt_correction_T_max .768
_exptl_absorpt_correction_T_min .544
_exptl_absorpt_correction_type '\y scans (North et al., 1968)'
_exptl_crystal_colour pink
_exptl_crystal_density_diffrn 1.398
_exptl_crystal_density_method 'not measured'
_exptl_crystal_description tabular
_exptl_crystal_F_000 864
_exptl_crystal_size_max .50
_exptl_crystal_size_mid .40
_exptl_crystal_size_min .15
_refine_diff_density_max .218
_refine_diff_density_min -.197
_refine_ls_extinction_method none
_refine_ls_goodness_of_fit_ref 1.066
_refine_ls_hydrogen_treatment constr
_refine_ls_matrix_type full
_refine_ls_number_parameters 264
_refine_ls_number_reflns 2102
_refine_ls_number_restraints 1
_refine_ls_restrained_S_all 1.066
_refine_ls_R_factor_all .0452
_refine_ls_R_factor_gt .0380
_refine_ls_shift/su_max .001
_refine_ls_shift/su_mean .000
_refine_ls_structure_factor_coef Fsqd
_refine_ls_weighting_details 'w = 1/[\s^2^(Fo^2^)+(0.0650P)^2^+0.3269P] where P=(Fo^2^+2Fc^2^)/3'
_refine_ls_weighting_scheme calc
_refine_ls_wR_factor_ref .1071
_reflns_number_gt 1919
_reflns_number_total 2102
_reflns_threshold_expression I>2\s(I)
_cod_data_source_file gd1093.cif
_cod_data_source_block (2)
_cod_depositor_comments
;
The following automatic conversions were performed:

'_refine_ls_weighting_scheme' value 'calc w =
1/[\s^2^(Fo^2^)+(0.0650P)^2^+0.3269P] where P=(Fo^2^+2Fc^2^)/3' was
changed to 'calc'. New tag '_refine_ls_weighting_details' was
created. The value of the new tag was set to 'w =
1/[\s^2^(Fo^2^)+(0.0650P)^2^+0.3269P] where P=(Fo^2^+2Fc^2^)/3'.

Automatic conversion script
Id: cif_fix_values 3143 2015-03-26 13:38:13Z robertas 
;
_cod_database_code 2011006

loop_
_symmetry_equiv_pos_as_xyz
'x, y, z'
'-x, -y, z+1/2'
'-x+1/2, y+1/2, z+1/2'
'x+1/2, -y+1/2, z'

loop_
_atom_site_label
_atom_site_fract_x
_atom_site_fract_y
_atom_site_fract_z
_atom_site_U_iso_or_equiv
_atom_site_adp_type
_atom_site_calc_flag
_atom_site_refinement_flags
_atom_site_occupancy
_atom_site_disorder_assembly
_atom_site_disorder_group
_atom_site_type_symbol
S1 .21915(7) -.11439(13) .40862(3) .0452(2) Uani d . 1 . . S
O1 .2935(2) -.2699(4) .38861(12) .0599(7) Uani d . 1 . . O
O2 .1228(2) -.1706(5) .43971(11) .0641(8) Uani d . 1 . . O
O3 -.2094(2) -.4180(4) .25519(11) .0519(6) Uani d . 1 . . O
O4 .3506(4) -.0257(7) .11228(16) .0953(13) Uani d . 1 . . O
N1 .1756(3) .0101(6) .35761(11) .0529(8) Uani d . 1 . . N
H1 .2182 .0078 .3298 .063 Uiso calc R 1 . . H
N2 -.0576(2) -.1086(4) .30046(11) .0387(6) Uani d . 1 . . N
H2 -.0721 -.1917 .3259 .046 Uiso calc R 1 . . H
N3 .2003(2) .2209(5) .17757(12) .0462(7) Uani d . 1 . . N
H3 .2169 .1140 .1954 .055 Uiso calc R 1 . . H
C1 .0696(3) .1280(5) .35373(14) .0424(7) Uani d . 1 . . C
H1A .0228 .1041 .3854 .051 Uiso calc R 1 . . H
C2 .0919(4) .3553(6) .34740(18) .0599(11) Uani d . 1 . . C
H2A .0207 .4278 .3502 .072 Uiso calc R 1 . . H
H2B .1409 .4007 .3761 .072 Uiso calc R 1 . . H
C3 .1474(4) .4046(6) .29404(16) .0553(9) Uani d . 1 . . C
H3A .2169 .3273 .2905 .066 Uiso calc R 1 . . H
H3B .1672 .5468 .2932 .066 Uiso calc R 1 . . H
C4 .0690(3) .3568(5) .24688(16) .0461(8) Uani d . 1 . . C
H4 .0098 .4607 .2464 .055 Uiso calc R 1 . . H
C5 .0102(3) .1553(5) .25561(13) .0394(7) Uani d . 1 . . C
C6 .0069(3) .0602(4) .30458(13) .0376(6) Uani d . 1 . . C
C7 -.0532(3) .0384(5) .22032(14) .0422(7) Uani d . 1 . . C
H7 -.0646 .0649 .1843 .051 Uiso calc R 1 . . H
C8 -.0962(3) -.1252(5) .24869(13) .0393(7) Uani d . 1 . . C
C9 -.1691(3) -.2796(5) .22912(13) .0434(7) Uani d . 1 . . C
H9 -.1877 -.2748 .1931 .052 Uiso calc R 1 . . H
C10 .1285(3) .3660(5) .19395(15) .0461(8) Uani d . 1 . . C
C11 .1241(4) .5107(7) .15453(19) .0665(12) Uani d . 1 . . C
H11 .0806 .6278 .1551 .080 Uiso calc R 1 . . H
C12 .1959(4) .4509(8) .11400(19) .0679(12) Uani d . 1 . . C
H12 .2098 .5218 .0826 .082 Uiso calc R 1 . . H
C13 .2435(3) .2687(7) .12794(14) .0532(9) Uani d . 1 . . C
C14 .3179(4) .1401(9) .09877(17) .0672(12) Uani d . 1 . . C
H14 .3439 .1881 .0661 .081 Uiso calc R 1 . . H
C15 .3036(3) .0469(5) .44833(13) .0409(7) Uani d . 1 . . C
C16 .4077(3) -.0159(6) .46530(15) .0486(8) Uani d . 1 . . C
H16 .4363 -.1404 .4546 .058 Uiso calc R 1 . . H
C17 .4704(3) .1085(7) .49879(17) .0578(10) Uani d . 1 . . C
H17 .5409 .0648 .5108 .069 Uiso calc R 1 . . H
C18 .4309(3) .2954(6) .51467(14) .0502(8) Uani d . 1 . . C
C19 .3263(5) .3549(7) .49646(19) .0701(13) Uani d . 1 . . C
H19 .2986 .4817 .5058 .084 Uiso calc R 1 . . H
C20 .2614(4) .2302(8) .46457(19) .0705(13) Uani d . 1 . . C
H20 .1892 .2703 .4541 .085 Uiso calc R 1 . . H
C21 .4998(5) .4280(8) .5517(2) .0766(14) Uani d . 1 . . C
H21A .5542 .5033 .5314 .115 Uiso calc R 1 . . H
H21B .5386 .3450 .5773 .115 Uiso calc R 1 . . H
H21C .4502 .5197 .5701 .115 Uiso calc R 1 . . H

loop_
_atom_site_aniso_label
_atom_site_aniso_U_11
_atom_site_aniso_U_22
_atom_site_aniso_U_33
_atom_site_aniso_U_12
_atom_site_aniso_U_13
_atom_site_aniso_U_23
S1 .0459(4) .0519(4) .0379(3) -.0048(3) -.0023(4) -.0088(4)
O1 .0728(18) .0518(15) .0550(14) .0041(12) -.0077(13) -.0121(12)
O2 .0577(16) .0798(19) .0547(16) -.0191(15) .0007(13) .0010(15)
O3 .0545(14) .0518(13) .0496(13) -.0133(12) .0049(11) -.0079(12)
O4 .109(3) .105(3) .071(2) .024(3) .034(2) .012(2)
N1 .0464(16) .080(2) .0322(13) .0037(16) -.0029(12) -.0086(14)
N2 .0389(13) .0378(12) .0393(13) -.0030(10) .0009(11) .0044(11)
N3 .0481(15) .0498(16) .0407(13) -.0022(13) .0025(12) .0119(12)
C1 .0430(18) .0459(17) .0382(15) -.0032(14) .0048(13) -.0064(14)
C2 .073(3) .051(2) .056(2) -.0121(19) .013(2) -.0173(18)
C3 .064(2) .0423(18) .060(2) -.0150(16) .0084(19) -.0072(17)
C4 .0437(18) .0342(15) .060(2) .0010(13) .0059(16) .0079(15)
C5 .0309(15) .0405(15) .0468(17) .0032(12) .0026(13) .0049(13)
C6 .0339(15) .0365(14) .0425(16) .0006(12) .0023(13) -.0002(13)
C7 .0369(15) .0488(17) .0409(16) .0040(14) -.0003(13) .0080(14)
C8 .0352(15) .0427(16) .0398(15) .0036(12) .0001(12) -.0010(14)
C9 .0408(17) .0488(18) .0406(16) .0026(14) -.0010(13) -.0059(15)
C10 .0412(17) .0424(17) .055(2) -.0065(14) -.0029(15) .0140(15)
C11 .064(2) .060(2) .075(3) .0014(19) -.009(2) .030(2)
C12 .068(3) .080(3) .056(2) -.012(2) -.004(2) .032(2)
C13 .053(2) .066(2) .0406(16) -.0153(18) -.0020(16) .0137(17)
C14 .070(3) .089(3) .0426(19) -.018(2) .0086(19) .004(2)
C15 .0411(16) .0477(17) .0340(14) -.0016(14) -.0025(12) -.0062(13)
C16 .0474(18) .053(2) .0457(17) .0051(15) -.0062(15) .0001(16)
C17 .0421(19) .074(2) .057(2) -.0001(17) -.0123(17) .002(2)
C18 .055(2) .058(2) .0381(16) -.0137(17) -.0061(15) .0017(15)
C19 .091(3) .059(2) .060(2) .017(2) -.023(2) -.022(2)
C20 .064(2) .079(3) .069(3) .025(2) -.028(2) -.033(2)
C21 .089(3) .080(3) .061(3) -.026(3) -.020(2) -.008(2)

loop_
_atom_type_symbol
_atom_type_description
_atom_type_scat_dispersion_real
_atom_type_scat_dispersion_imag
_atom_type_scat_source
C C .0181 .0091 'International Tables Vol C Tables 4.2.6.8 and 6.1.1.4'
H H .0000 .0000 'International Tables Vol C Tables 4.2.6.8 and 6.1.1.4'
N N .0311 .0180 'International Tables Vol C Tables 4.2.6.8 and 6.1.1.4'
O O .0492 .0322 'International Tables Vol C Tables 4.2.6.8 and 6.1.1.4'
S S .3331 .5567 'International Tables Vol C Tables 4.2.6.8 and 6.1.1.4'

loop_
_geom_angle_atom_site_label_1
_geom_angle_atom_site_label_2
_geom_angle_atom_site_label_3
_geom_angle
O2 S1 O1 119.18(19)
O2 S1 N1 108.29(18)
O1 S1 N1 106.52(17)
O2 S1 C15 107.38(16)
O1 S1 C15 106.56(16)
N1 S1 C15 108.57(18)
C1 N1 S1 126.5(2)
C1 N1 H1 116.7
S1 N1 H1 116.7
C6 N2 C8 108.8(3)
C6 N2 H2 125.6
C8 N2 H2 125.6
C10 N3 C13 110.1(3)
C10 N3 H3 124.9
C13 N3 H3 124.9
N1 C1 C6 108.2(3)
N1 C1 C2 112.3(3)
C6 C1 C2 107.0(3)
N1 C1 H1A 109.8
C6 C1 H1A 109.8
C2 C1 H1A 109.8
C3 C2 C1 112.0(3)
C3 C2 H2A 109.2
C1 C2 H2A 109.2
C3 C2 H2B 109.2
C1 C2 H2B 109.2
H2A C2 H2B 107.9
C2 C3 C4 111.9(3)
C2 C3 H3A 109.2
C4 C3 H3A 109.2
C2 C3 H3B 109.2
C4 C3 H3B 109.2
H3A C3 H3B 107.9
C10 C4 C5 112.1(3)
C10 C4 C3 113.0(3)
C5 C4 C3 110.2(3)
C10 C4 H4 107.1
C5 C4 H4 107.1
C3 C4 H4 107.1
C6 C5 C7 107.2(3)
C6 C5 C4 122.8(3)
C7 C5 C4 129.9(3)
N2 C6 C5 108.9(3)
N2 C6 C1 125.7(3)
C5 C6 C1 125.3(3)
C8 C7 C5 107.7(3)
C8 C7 H7 126.2
C5 C7 H7 126.2
N2 C8 C7 107.3(3)
N2 C8 C9 125.5(3)
C7 C8 C9 127.1(3)
O3 C9 C8 126.1(3)
O3 C9 H9 116.9
C8 C9 H9 116.9
N3 C10 C11 107.5(4)
N3 C10 C4 122.3(3)
C11 C10 C4 130.1(4)
C10 C11 C12 107.8(4)
C10 C11 H11 126.1
C12 C11 H11 126.1
C13 C12 C11 108.3(4)
C13 C12 H12 125.8
C11 C12 H12 125.8
C12 C13 N3 106.2(4)
C12 C13 C14 130.2(4)
N3 C13 C14 123.6(4)
O4 C14 C13 126.4(4)
O4 C14 H14 116.8
C13 C14 H14 116.8
C16 C15 C20 120.2(3)
C16 C15 S1 119.9(3)
C20 C15 S1 119.8(3)
C15 C16 C17 119.1(4)
C15 C16 H16 120.4
C17 C16 H16 120.4
C18 C17 C16 121.7(4)
C18 C17 H17 119.1
C16 C17 H17 119.1
C19 C18 C17 117.7(3)
C19 C18 C21 121.3(4)
C17 C18 C21 121.0(4)
C18 C19 C20 121.2(4)
C18 C19 H19 119.4
C20 C19 H19 119.4
C15 C20 C19 120.0(4)
C15 C20 H20 120.0
C19 C20 H20 120.0
C18 C21 H21A 109.5
C18 C21 H21B 109.5
H21A C21 H21B 109.5
C18 C21 H21C 109.5
H21A C21 H21C 109.5
H21B C21 H21C 109.5

loop_
_geom_bond_atom_site_label_1
_geom_bond_atom_site_label_2
_geom_bond_site_symmetry_2
_geom_bond_distance
_geom_bond_publ_flag
S1 O2 . 1.427(3) ?
S1 O1 . 1.443(3) ?
S1 N1 . 1.605(3) ?
S1 C15 . 1.767(3) ?
O3 C9 . 1.222(4) ?
O4 C14 . 1.212(7) ?
N1 C1 . 1.476(5) ?
N1 H1 . .8600 ?
N2 C6 . 1.356(4) ?
N2 C8 . 1.379(4) ?
N2 H2 . .8600 ?
N3 C10 . 1.344(5) ?
N3 C13 . 1.381(5) ?
N3 H3 . .8600 ?
C1 C6 . 1.505(5) ?
C1 C2 . 1.536(5) ?
C1 H1A . .9800 ?
C2 C3 . 1.524(6) ?
C2 H2A . .9700 ?
C2 H2B . .9700 ?
C3 C4 . 1.533(6) ?
C3 H3A . .9700 ?
C3 H3B . .9700 ?
C4 C10 . 1.501(5) ?
C4 C5 . 1.519(4) ?
C4 H4 . .9800 ?
C5 C6 . 1.380(5) ?
C5 C7 . 1.392(5) ?
C7 C8 . 1.392(5) ?
C7 H7 . .9300 ?
C8 C9 . 1.422(5) ?
C9 H9 . .9300 ?
C10 C11 . 1.377(5) ?
C11 C12 . 1.380(7) ?
C11 H11 . .9300 ?
C12 C13 . 1.376(7) ?
C12 H12 . .9300 ?
C13 C14 . 1.423(7) ?
C14 H14 . .9300 ?
C15 C16 . 1.364(5) ?
C15 C20 . 1.373(6) ?
C16 C17 . 1.389(5) ?
C16 H16 . .9300 ?
C17 C18 . 1.381(6) ?
C17 H17 . .9300 ?
C18 C19 . 1.372(6) ?
C18 C21 . 1.514(6) ?
C19 C20 . 1.380(6) ?
C19 H19 . .9300 ?
C20 H20 . .9300 ?
C21 H21A . .9600 ?
C21 H21B . .9600 ?
C21 H21C . .9600 ?

loop_
_geom_hbond_atom_site_label_D
_geom_hbond_atom_site_label_H
_geom_hbond_atom_site_label_A
_geom_hbond_site_symmetry_A
_geom_hbond_distance_DH
_geom_hbond_distance_HA
_geom_hbond_distance_DA
_geom_hbond_angle_DHA
_geom_hbond_publ_flag
N1 H1 O3 4_545 .86 2.14 2.966(4) 161 yes
N2 H2 O1 4_445 .86 2.25 2.934(4) 137 yes
N3 H3 O3 4_545 .86 2.16 2.989(4) 161 yes

loop_
_geom_torsion_atom_site_label_1
_geom_torsion_atom_site_label_2
_geom_torsion_atom_site_label_3
_geom_torsion_atom_site_label_4
_geom_torsion
O2 S1 N1 C1 25.9(4)
O1 S1 N1 C1 155.3(3)
C15 S1 N1 C1 -90.3(3)
S1 N1 C1 C6 -128.0(3)
S1 N1 C1 C2 114.1(4)
N1 C1 C2 C3 67.1(5)
C6 C1 C2 C3 -51.5(5)
C1 C2 C3 C4 64.8(5)
C2 C3 C4 C10 -169.0(3)
C2 C3 C4 C5 -42.7(4)
C10 C4 C5 C6 142.0(3)
C3 C4 C5 C6 15.2(4)
C10 C4 C5 C7 -41.9(5)
C3 C4 C5 C7 -168.7(3)
C8 N2 C6 C5 .4(3)
C8 N2 C6 C1 -176.9(3)
C7 C5 C6 N2 -.9(4)
C4 C5 C6 N2 176.0(3)
C7 C5 C6 C1 176.3(3)
C4 C5 C6 C1 -6.8(5)
N1 C1 C6 N2 79.7(4)
C2 C1 C6 N2 -159.1(3)
N1 C1 C6 C5 -97.1(4)
C2 C1 C6 C5 24.1(5)
C6 C5 C7 C8 1.1(4)
C4 C5 C7 C8 -175.5(3)
C6 N2 C8 C7 .3(3)
C6 N2 C8 C9 -178.2(3)
C5 C7 C8 N2 -.9(4)
C5 C7 C8 C9 177.5(3)
N2 C8 C9 O3 1.2(6)
C7 C8 C9 O3 -177.1(3)
C13 N3 C10 C11 .2(4)
C13 N3 C10 C4 -179.4(3)
C5 C4 C10 N3 -50.6(5)
C3 C4 C10 N3 74.7(4)
C5 C4 C10 C11 129.9(4)
C3 C4 C10 C11 -104.8(5)
N3 C10 C11 C12 -.6(5)
C4 C10 C11 C12 178.9(4)
C10 C11 C12 C13 .7(5)
C11 C12 C13 N3 -.6(5)
C11 C12 C13 C14 176.3(4)
C10 N3 C13 C12 .3(4)
C10 N3 C13 C14 -176.9(4)
C12 C13 C14 O4 -174.7(5)
N3 C13 C14 O4 1.8(8)
O2 S1 C15 C16 112.6(3)
O1 S1 C15 C16 -16.2(3)
N1 S1 C15 C16 -130.5(3)
O2 S1 C15 C20 -63.6(4)
O1 S1 C15 C20 167.6(4)
N1 S1 C15 C20 53.3(4)
C20 C15 C16 C17 -.5(6)
S1 C15 C16 C17 -176.6(3)
C15 C16 C17 C18 -1.0(6)
C16 C17 C18 C19 .4(6)
C16 C17 C18 C21 179.2(4)
C17 C18 C19 C20 1.8(7)
C21 C18 C19 C20 -177.1(5)
C16 C15 C20 C19 2.6(7)
S1 C15 C20 C19 178.7(4)
C18 C19 C20 C15 -3.3(8)
